data_7053762
loop_
_publ_author_name
'Ma, Kuirong'
'Xu, Jianing'
'Zhang, Lirong'
'Shi, Jing'
'Zhang, Daojun'
'Zhu, Yulan'
'Fan, Yong'
'Song, Tianyong'

_publ_section_title
;
 Solvothermal syntheses, characterizations and properties of three
 transition metal (Ni(ii), Co(ii)) imino-carboxylate-diphosphonates
;
_journal_issue 4
_journal_name_full 'New Journal of Chemistry'
_journal_page_first 886
_journal_paper_doi 10.1039/b814080d
_journal_volume 33
_journal_year 2009
_chemical_formula_moiety 'C4 H19 Co N O13 P2'
_chemical_formula_sum 'C4 H19 Co N O13 P2'
_chemical_formula_weight 410.07
_chemical_melting_point ?
_chemical_name_systematic
;
?
;
_space_group_IT_number 2
_symmetry_cell_setting triclinic
_symmetry_space_group_name_Hall '-P 1'
_symmetry_space_group_name_H-M 'P -1'
_atom_sites_solution_hydrogens geom
_atom_sites_solution_primary direct
_atom_sites_solution_secondary difmap
_audit_creation_method SHELXL-97
_cell_angle_alpha 82.84(3)
_cell_angle_beta 62.55(3)
_cell_angle_gamma 76.32(3)
_cell_formula_units_Z 2
_cell_length_a 9.3817(19)
_cell_length_b 9.3988(19)
_cell_length_c 9.776(2)
_cell_measurement_reflns_used 3405
_cell_measurement_temperature 293(2)
_cell_measurement_theta_max 27.47
_cell_measurement_theta_min 2.99
_cell_volume 743.1(3)
_computing_cell_refinement Process-auto
_computing_data_collection Process-auto
_computing_data_reduction Process-auto
_computing_molecular_graphics SHELXL-97
_computing_publication_material SHELXL-97
_computing_structure_refinement 'SHELXL-97 (Sheldrick, 1997)'
_computing_structure_solution 'SHELXS-97 (Sheldrick, 1990)'
_diffrn_ambient_temperature 293(2)
_diffrn_detector_area_resol_mean 10.0
_diffrn_measured_fraction_theta_full 0.991
_diffrn_measured_fraction_theta_max 0.991
_diffrn_measurement_device_type 'Rigaku RAXIS-RAPID'
_diffrn_measurement_method omega-scan
_diffrn_radiation_monochromator graphite
_diffrn_radiation_source 'fine-focus sealed tube'
_diffrn_radiation_type MoK\a
_diffrn_radiation_wavelength 0.71073
_diffrn_reflns_av_R_equivalents 0.0167
_diffrn_reflns_av_sigmaI/netI 0.0212
_diffrn_reflns_limit_h_max 12
_diffrn_reflns_limit_h_min -12
_diffrn_reflns_limit_k_max 12
_diffrn_reflns_limit_k_min -12
_diffrn_reflns_limit_l_max 12
_diffrn_reflns_limit_l_min -12
_diffrn_reflns_number 7382
_diffrn_reflns_theta_full 27.47
_diffrn_reflns_theta_max 27.47
_diffrn_reflns_theta_min 2.99
_diffrn_standards_decay_% 0
_diffrn_standards_interval_count 0
_diffrn_standards_interval_time 0
_diffrn_standards_number 0
_exptl_absorpt_coefficient_mu 1.435
_exptl_absorpt_correction_T_max 0.729
_exptl_absorpt_correction_T_min 0.676
_exptl_absorpt_correction_type empirical
_exptl_absorpt_process_details Process-auto
_exptl_crystal_colour pink
_exptl_crystal_density_diffrn 1.833
_exptl_crystal_density_meas ?
_exptl_crystal_density_method 'not measured'
_exptl_crystal_description block
_exptl_crystal_F_000 422
_exptl_crystal_size_max 0.28
_exptl_crystal_size_mid 0.24
_exptl_crystal_size_min 0.22
_refine_diff_density_max 0.480
_refine_diff_density_min -0.563
_refine_diff_density_rms 0.079
_refine_ls_extinction_method none
_refine_ls_goodness_of_fit_ref 1.045
_refine_ls_hydrogen_treatment mixed
_refine_ls_matrix_type full
_refine_ls_number_parameters 233
_refine_ls_number_reflns 3405
_refine_ls_number_restraints 10
_refine_ls_restrained_S_all 1.053
_refine_ls_R_factor_all 0.0342
_refine_ls_R_factor_gt 0.0315
_refine_ls_shift/su_max 0.048
_refine_ls_shift/su_mean 0.003
_refine_ls_structure_factor_coef Fsqd
_refine_ls_weighting_details 'calc w=1/[\s^2^(Fo^2^)+(0.0483P)^2^+0.8581P] where P=(Fo^2^+2Fc^2^)/3'
_refine_ls_weighting_scheme calc
_refine_ls_wR_factor_gt 0.0877
_refine_ls_wR_factor_ref 0.0897
_reflns_number_gt 3097
_reflns_number_total 3405
_reflns_threshold_expression >2sigma(I)
_cod_data_source_file b814080dsup1.cif
_cod_data_source_block H3O[CoH2L2(H2O)2]2H2O_(3)
_cod_depositor_comments
;
The following automatic conversions were performed:

'_chemical_melting_point' value 'not measured' was changed to '?' -
the value is undefined or not given.

'_symmetry_cell_setting' value
'Triclinic' changed to 'triclinic' according to
/home/saulius/struct/CIF-dictionaries/cif_core.dic dictionary named
'cif_core.dic' version 2.4.2 from 2011-04-26.

Automatic conversion script
Id: cif_fix_values 1891 2012-01-12 08:04:46Z andrius 

The following automatic conversions were performed:

'_exptl_crystal_density_meas' value 'none' was changed to '?' - the
value is perceived as not measured.

Automatic conversion script
Id: cif_fix_values 3008 2015-01-20 13:52:24Z robertas 
;
_cod_original_cell_volume 743.2(3)
_cod_original_sg_symbol_Hall -P1
_cod_original_sg_symbol_H-M P-1
_cod_database_code 7053762

loop_
_symmetry_equiv_pos_as_xyz
'x, y, z'
'-x, -y, -z'

loop_
_atom_site_label
_atom_site_type_symbol
_atom_site_fract_x
_atom_site_fract_y
_atom_site_fract_z
_atom_site_U_iso_or_equiv
_atom_site_adp_type
_atom_site_occupancy
_atom_site_symmetry_multiplicity
_atom_site_calc_flag
_atom_site_refinement_flags
Co1 Co 0.46158(3) 0.15623(3) 0.22156(3) 0.01738(10) Uani 1 1 d .
P2 P 0.13439(7) 0.10823(6) 0.24197(6) 0.01912(13) Uani 1 1 d .
P1 P 0.48149(8) 0.47173(6) 0.26281(7) 0.02211(14) Uani 1 1 d .
O1 O 0.5492(2) 0.1884(2) -0.01628(19) 0.0305(4) Uani 1 1 d D
O2 O 0.3782(2) 0.12674(18) 0.45529(18) 0.0244(3) Uani 1 1 d .
O3 O 0.5840(2) 0.31733(18) 0.2246(2) 0.0267(4) Uani 1 1 d .
O4 O 0.1019(2) 0.0723(2) 0.1139(2) 0.0277(4) Uani 1 1 d .
O5 O 0.6553(2) -0.0229(2) 0.1791(2) 0.0358(5) Uani 1 1 d .
N1 N 0.2435(2) 0.3318(2) 0.2939(2) 0.0186(4) Uani 1 1 d .
O6 O 0.30017(19) 0.02537(17) 0.23146(19) 0.0232(3) Uani 1 1 d .
O7 O -0.0086(2) 0.0906(2) 0.4019(2) 0.0322(4) Uani 1 1 d D
O8 O 0.4140(3) 0.5044(3) 0.4343(2) 0.0459(6) Uani 1 1 d D
C2 C 0.3013(3) 0.4712(2) 0.2367(3) 0.0228(4) Uani 1 1 d .
H3 H 0.2142 0.5522 0.2919 0.027 Uiso 1 1 calc R
H4 H 0.3282 0.4847 0.1281 0.027 Uiso 1 1 calc R
O9 O 0.5663(3) 0.5879(2) 0.1584(3) 0.0492(6) Uani 1 1 d .
O10W O 0.1016(3) 0.7881(3) 0.0175(3) 0.0516(6) Uani 1 1 d D
C1 C 0.1449(3) 0.3015(2) 0.2220(3) 0.0210(4) Uani 1 1 d .
H2 H 0.1938 0.3289 0.1135 0.025 Uiso 1 1 calc R
H1 H 0.0348 0.3603 0.2706 0.025 Uiso 1 1 calc R
C4 C 0.1561(3) 0.3241(3) 0.4650(2) 0.0236(5) Uani 1 1 d .
H5 H 0.0470 0.3077 0.4957 0.028 Uiso 1 1 calc R
H6 H 0.1437 0.4179 0.5052 0.028 Uiso 1 1 calc R
O11 O 0.1702(3) 0.1931(3) 0.6811(2) 0.0546(7) Uani 1 1 d .
C3 C 0.2415(3) 0.2047(3) 0.5384(3) 0.0248(5) Uani 1 1 d .
O12W O 0.6447(4) 0.1807(3) 0.5131(4) 0.0636(8) Uani 1 1 d D
O13W O 0.8769(4) 0.5602(4) 0.1417(4) 0.0663(7) Uani 1 1 d .
H14 H 0.043(5) 0.832(5) -0.035(5) 0.080 Uiso 1 1 d D
H13 H 0.203(3) 0.734(4) -0.046(4) 0.058(11) Uiso 1 1 d D
H10 H 0.692(4) -0.063(4) 0.231(4) 0.036(9) Uiso 1 1 d .
H11 H 0.719(5) -0.044(4) 0.090(5) 0.054(11) Uiso 1 1 d .
H7 H 0.503(4) 0.268(2) -0.050(4) 0.049(10) Uiso 1 1 d D
H8 H 0.605(4) 0.112(3) -0.073(4) 0.059 Uiso 1 1 d D
H16 H 0.766(5) 0.152(4) 0.462(4) 0.059 Uiso 1 1 d .
H18 H 0.764(4) 0.591(4) 0.159(4) 0.059 Uiso 1 1 d D
H17 H 0.603(5) 0.107(3) 0.508(5) 0.059 Uiso 1 1 d D
H19 H 0.949(4) 0.526(5) 0.061(4) 0.059 Uiso 1 1 d D
H15 H 0.050(5) 0.730(4) 0.096(3) 0.059 Uiso 1 1 d D
H9 H 0.033(4) 0.024(4) 0.447(4) 0.059 Uiso 1 1 d D
H12 H 0.501(3) 0.500(5) 0.448(4) 0.059 Uiso 1 1 d D

loop_
_atom_site_aniso_label
_atom_site_aniso_U_11
_atom_site_aniso_U_22
_atom_site_aniso_U_33
_atom_site_aniso_U_23
_atom_site_aniso_U_13
_atom_site_aniso_U_12
Co1 0.01729(16) 0.01735(16) 0.01613(16) -0.00087(10) -0.00794(12) 0.00017(11)
P2 0.0172(3) 0.0226(3) 0.0175(3) -0.0004(2) -0.0085(2) -0.0023(2)
P1 0.0296(3) 0.0175(3) 0.0241(3) -0.0004(2) -0.0170(3) -0.0028(2)
O1 0.0421(10) 0.0242(9) 0.0195(8) -0.0022(7) -0.0139(8) 0.0044(8)
O2 0.0253(8) 0.0255(8) 0.0203(8) 0.0026(6) -0.0122(7) 0.0013(6)
O3 0.0202(8) 0.0230(8) 0.0354(9) -0.0069(7) -0.0110(7) -0.0013(6)
O4 0.0274(8) 0.0345(9) 0.0265(8) -0.0036(7) -0.0159(7) -0.0062(7)
O5 0.0328(10) 0.0400(11) 0.0229(9) -0.0042(8) -0.0131(9) 0.0168(8)
N1 0.0210(9) 0.0189(9) 0.0166(8) -0.0001(7) -0.0107(7) -0.0003(7)
O6 0.0214(8) 0.0207(8) 0.0291(8) -0.0039(6) -0.0137(7) -0.0004(6)
O7 0.0245(9) 0.0381(10) 0.0240(9) 0.0076(7) -0.0060(7) -0.0031(7)
O8 0.0448(12) 0.0621(14) 0.0366(11) -0.0243(10) -0.0278(10) 0.0117(10)
C2 0.0292(11) 0.0182(10) 0.0247(11) 0.0019(8) -0.0171(10) -0.0017(8)
O9 0.0604(14) 0.0359(11) 0.0783(16) 0.0303(11) -0.0528(13) -0.0277(10)
O10W 0.0361(12) 0.0661(16) 0.0443(13) 0.0040(11) -0.0152(11) -0.0038(11)
C1 0.0223(10) 0.0223(11) 0.0203(10) 0.0011(8) -0.0133(9) -0.0008(8)
C4 0.0226(11) 0.0277(12) 0.0165(10) -0.0038(8) -0.0080(9) 0.0020(9)
O11 0.0405(12) 0.0823(17) 0.0173(9) 0.0092(10) -0.0074(9) 0.0125(11)
C3 0.0258(11) 0.0301(12) 0.0174(10) 0.0017(9) -0.0102(9) -0.0036(9)
O12W 0.0560(15) 0.0411(14) 0.109(2) 0.0022(14) -0.0496(16) -0.0116(11)
O13W 0.0545(16) 0.077(2) 0.0705(19) -0.0100(15) -0.0319(15) -0.0054(14)

loop_
_atom_type_symbol
_atom_type_description
_atom_type_scat_dispersion_real
_atom_type_scat_dispersion_imag
_atom_type_scat_source
C C 0.0033 0.0016 'International Tables Vol C Tables 4.2.6.8 and 6.1.1.4'
H H 0.0000 0.0000 'International Tables Vol C Tables 4.2.6.8 and 6.1.1.4'
N N 0.0061 0.0033 'International Tables Vol C Tables 4.2.6.8 and 6.1.1.4'
O O 0.0106 0.0060 'International Tables Vol C Tables 4.2.6.8 and 6.1.1.4'
P P 0.1023 0.0942 'International Tables Vol C Tables 4.2.6.8 and 6.1.1.4'
Co Co 0.3494 0.9721 'International Tables Vol C Tables 4.2.6.8 and 6.1.1.4'

loop_
_geom_angle_atom_site_label_1
_geom_angle_atom_site_label_2
_geom_angle_atom_site_label_3
_geom_angle
O2 Co1 O5 91.51(8)
O2 Co1 O1 179.01(8)
O5 Co1 O1 88.41(9)
O2 Co1 O3 89.69(8)
O5 Co1 O3 97.30(8)
O1 Co1 O3 89.34(8)
O2 Co1 O6 88.82(7)
O5 Co1 O6 93.01(8)
O1 Co1 O6 92.17(8)
O3 Co1 O6 169.62(6)
O2 Co1 N1 82.01(7)
O5 Co1 N1 172.98(8)
O1 Co1 N1 98.11(8)
O3 Co1 N1 85.41(7)
O6 Co1 N1 84.21(7)
O4 P2 O6 113.17(10)
O4 P2 O7 111.65(11)
O6 P2 O7 112.36(10)
O4 P2 C1 107.80(10)
O6 P2 C1 105.42(10)
O7 P2 C1 105.87(12)
O9 P1 O3 113.72(13)
O9 P1 O8 112.54(15)
O3 P1 O8 111.54(12)
O9 P1 C2 108.29(11)
O3 P1 C2 105.04(10)
O8 P1 C2 104.97(12)
Co1 O1 H7 118(2)
Co1 O1 H8 117(2)
H7 O1 H8 123(3)
C3 O2 Co1 116.26(15)
P1 O3 Co1 116.06(9)
Co1 O5 H10 131(3)
Co1 O5 H11 119(3)
H10 O5 H11 109(4)
C2 N1 C1 112.36(17)
C2 N1 C4 112.11(18)
C1 N1 C4 112.00(18)
C2 N1 Co1 106.86(13)
C1 N1 Co1 106.03(13)
C4 N1 Co1 106.99(13)
P2 O6 Co1 116.14(9)
P2 O7 H9 105(2)
P1 O8 H12 105(2)
N1 C2 P1 111.13(14)
N1 C2 H3 109.4
P1 C2 H3 109.4
N1 C2 H4 109.4
P1 C2 H4 109.4
H3 C2 H4 108.0
H14 O10W H13 113(4)
H14 O10W H15 114(4)
H13 O10W H15 108(4)
N1 C1 P2 111.11(14)
N1 C1 H2 109.4
P2 C1 H2 109.4
N1 C1 H1 109.4
P2 C1 H1 109.4
H2 C1 H1 108.0
N1 C4 C3 114.37(18)
N1 C4 H5 108.7
C3 C4 H5 108.7
N1 C4 H6 108.7
C3 C4 H6 108.7
H5 C4 H6 107.6
O11 C3 O2 123.9(2)
O11 C3 C4 116.1(2)
O2 C3 C4 120.03(19)
H16 O12W H17 109(3)
H18 O13W H19 122(4)

loop_
_geom_bond_atom_site_label_1
_geom_bond_atom_site_label_2
_geom_bond_distance
Co1 O2 2.0509(17)
Co1 O5 2.084(2)
Co1 O1 2.0865(18)
Co1 O3 2.1161(17)
Co1 O6 2.1286(17)
Co1 N1 2.184(2)
P2 O4 1.5099(17)
P2 O6 1.5284(17)
P2 O7 1.5422(19)
P2 C1 1.823(2)
P1 O9 1.500(2)
P1 O3 1.5214(18)
P1 O8 1.537(2)
P1 C2 1.823(2)
O1 H7 0.877(17)
O1 H8 0.864(17)
O2 C3 1.259(3)
O5 H10 0.76(4)
O5 H11 0.81(4)
N1 C2 1.483(3)
N1 C1 1.485(3)
N1 C4 1.487(3)
O7 H9 0.847(19)
O8 H12 0.876(19)
C2 H3 0.9700
C2 H4 0.9700
O10W H14 0.917(19)
O10W H13 0.923(19)
O10W H15 0.894(19)
C1 H2 0.9700
C1 H1 0.9700
C4 C3 1.524(3)
C4 H5 0.9700
C4 H6 0.9700
O11 C3 1.241(3)
O12W H16 0.99(4)
O12W H17 0.892(19)
O13W H18 0.97(4)
O13W H19 0.81(3)

loop_
_geom_hbond_atom_site_label_D
_geom_hbond_atom_site_label_H
_geom_hbond_atom_site_label_A
_geom_hbond_distance_DH
_geom_hbond_distance_HA
_geom_hbond_distance_DA
_geom_hbond_angle_DHA
_geom_hbond_site_symmetry_A
O13W H19 O13W 0.81(3) 2.01(3) 2.818(7) 178(4) 2_765
O12W H16 O7 0.99(4) 1.88(4) 2.855(3) 169(3) 1_655
O1 H8 O6 0.864(17) 1.89(2) 2.725(3) 164(3) 2_655
O1 H7 O9 0.877(17) 1.80(2) 2.666(3) 167(3) 2_665
O5 H11 O4 0.81(4) 1.93(4) 2.725(3) 168(4) 2_655
O5 H10 O11 0.76(4) 1.98(4) 2.718(3) 166(4) 2_656
